data_2105621
loop_
_publ_author_name
'Bertolasi, Valerio'
'Gilli, Paola'
'Ferretti, Valeria'
'Gilli, Gastone'
'Vaughan, Keith'
'Jollimore, Jason V.'

_publ_section_title
;
 Interplay of hydrogen bonding and other molecular interactions in
 determining the crystal packing of a series of
 <i>anti</i>-\b-ketoarylhydrazones
;
_journal_issue 6
_journal_name_full 'Acta Crystallographica Section B'
_journal_page_first 994
_journal_page_last 1004
_journal_paper_doi 10.1107/S0108768199008435
_journal_volume 55
_journal_year 1999
_chemical_formula_sum 'C12 H11 N3 O2'
_chemical_formula_weight 229.24
_chemical_name_systematic
;
E,2-(4-acetylphenylhydrazono)-3-oxobutanenitrile
;
_space_group_IT_number 14
_symmetry_cell_setting monoclinic
_symmetry_space_group_name_Hall '-P 2yn'
_symmetry_space_group_name_H-M 'P 1 21/n 1'
_audit_creation_method SHELXL-97
_cell_angle_alpha 90.00
_cell_angle_beta 94.69(2)
_cell_angle_gamma 90.00
_cell_formula_units_Z 4
_cell_length_a 8.638(3)
_cell_length_b 10.841(2)
_cell_length_c 12.208(2)
_cell_measurement_reflns_used 25
_cell_measurement_temperature 293(2)
_cell_measurement_theta_max 12
_cell_measurement_theta_min 8
_cell_volume 1139.4(5)
_computing_cell_refinement 'CAD4, Enraf-Nonius, 1984'
_computing_data_collection 'CAD4, Enraf-Nonius, 1984'
_computing_data_reduction 'MolEN, C.K. Fair, Enraf-Nonius, 1990'
_computing_molecular_graphics 'ORTEPII (Johnson, 1976)'
_computing_publication_material ' PARST (Nardelli, 1983, 1995), SHELXL-97 (Sheldrick, 1997)'
_computing_structure_refinement 'SHELXL-97 (Sheldrick, 1997)'
_computing_structure_solution 'SIR92 (Altomare et al., 1994)'
_diffrn_ambient_temperature 293(2)
_diffrn_measured_fraction_theta_full .995
_diffrn_measured_fraction_theta_max .995
_diffrn_measurement_device_type 'Enraf-Nonius CAD4'
_diffrn_measurement_method \w/2\q
_diffrn_radiation_monochromator graphite
_diffrn_radiation_source 'fine-focus sealed tube'
_diffrn_radiation_type MoK\a
_diffrn_radiation_wavelength .71073
_diffrn_reflns_av_R_equivalents .012
_diffrn_reflns_av_sigmaI/netI .0359
_diffrn_reflns_limit_h_max 11
_diffrn_reflns_limit_h_min 0
_diffrn_reflns_limit_k_max 14
_diffrn_reflns_limit_k_min 0
_diffrn_reflns_limit_l_max 16
_diffrn_reflns_limit_l_min -16
_diffrn_reflns_number 2921
_diffrn_reflns_theta_full 27.97
_diffrn_reflns_theta_max 27.97
_diffrn_reflns_theta_min 2.52
_diffrn_standards_decay_% 0
_diffrn_standards_interval_time 120
_diffrn_standards_number 3
_exptl_absorpt_coefficient_mu .094
_exptl_crystal_colour yellow
_exptl_crystal_density_diffrn 1.336
_exptl_crystal_density_method 'not measured'
_exptl_crystal_description prism
_exptl_crystal_F_000 480
_exptl_crystal_size_max .28
_exptl_crystal_size_mid .19
_exptl_crystal_size_min .14
_refine_diff_density_max .256
_refine_diff_density_min -.197
_refine_ls_extinction_method none
_refine_ls_goodness_of_fit_ref 1.046
_refine_ls_hydrogen_treatment refall
_refine_ls_matrix_type full
_refine_ls_number_parameters 198
_refine_ls_number_reflns 2741
_refine_ls_number_restraints 0
_refine_ls_restrained_S_all 1.046
_refine_ls_R_factor_all .0941
_refine_ls_R_factor_gt .0532
_refine_ls_shift/su_max .013
_refine_ls_shift/su_mean .001
_refine_ls_structure_factor_coef Fsqd
_refine_ls_weighting_details 'calc w=1/[\s^2^(Fo^2^)+(0.0888P)^2^+0.0000P] where P=(Fo^2^+2Fc^2^)/3'
_refine_ls_weighting_scheme calc
_refine_ls_wR_factor_ref .1548
_reflns_number_gt 1735
_reflns_number_total 2741
_reflns_threshold_expression I>2sigma(I)
_cod_data_source_file na0097.cif
_cod_data_source_block a3
_cod_original_sg_symbol_H-M 'P 21/n'
_cod_database_code 2105621

loop_
_symmetry_equiv_pos_as_xyz
'x, y, z'
'-x+1/2, y+1/2, -z+1/2'
'-x, -y, -z'
'x-1/2, -y-1/2, z-1/2'

loop_
_atom_site_label
_atom_site_fract_x
_atom_site_fract_y
_atom_site_fract_z
_atom_site_U_iso_or_equiv
_atom_site_adp_type
_atom_site_calc_flag
_atom_site_occupancy
_atom_site_type_symbol
O1 .15747(17) .04192(14) .43980(12) .0601(4) Uani d 1 O
O2 -.50189(17) .83438(13) .65804(11) .0556(4) Uani d 1 O
N1 -.07426(18) .36408(14) .60706(13) .0407(4) Uani d 1 N
N2 -.05251(16) .29449(13) .52129(12) .0386(4) Uani d 1 N
N3 .1989(2) .14192(19) .71043(17) .0700(6) Uani d 1 N
C1 .0631(2) .12560(17) .43237(15) .0436(4) Uani d 1 C
C2 .0419(2) .20171(16) .52987(14) .0399(4) Uani d 1 C
C3 -.0324(4) .1540(3) .3294(2) .0621(6) Uani d 1 C
C4 .1307(2) .16739(18) .63113(16) .0465(5) Uani d 1 C
C5 -.17546(19) .46556(15) .59488(14) .0358(4) Uani d 1 C
C6 -.2475(2) .49876(17) .49332(14) .0402(4) Uani d 1 C
C7 -.3452(2) .59993(17) .48727(14) .0402(4) Uani d 1 C
C8 -.37382(19) .66866(15) .57949(13) .0358(4) Uani d 1 C
C9 -.2998(2) .63279(18) .67998(15) .0464(5) Uani d 1 C
C10 -.2017(2) .53268(18) .68853(15) .0479(5) Uani d 1 C
C11 -.4779(2) .77824(16) .57467(14) .0394(4) Uani d 1 C
C12 -.5520(3) .8214(2) .46668(18) .0533(5) Uani d 1 C
H1 -.027(2) .3500(18) .6757(18) .045(5) Uiso d 1 H
H31 -.034(3) .236(3) .312(2) .096(10) Uiso d 1 H
H32 .003(3) .113(3) .276(3) .095(10) Uiso d 1 H
H33 -.137(4) .129(3) .339(3) .094(10) Uiso d 1 H
H6 -.237(2) .449(2) .4332(18) .054(6) Uiso d 1 H
H7 -.396(2) .6161(17) .4197(16) .037(5) Uiso d 1 H
H9 -.316(2) .678(2) .7466(18) .054(6) Uiso d 1 H
H10 -.146(2) .511(2) .7592(18) .054(6) Uiso d 1 H
H121 -.623(3) .888(3) .483(2) .089(9) Uiso d 1 H
H122 -.602(4) .751(4) .429(3) .121(12) Uiso d 1 H
H123 -.472(4) .853(3) .421(3) .095(9) Uiso d 1 H

loop_
_atom_site_aniso_label
_atom_site_aniso_U_11
_atom_site_aniso_U_22
_atom_site_aniso_U_33
_atom_site_aniso_U_12
_atom_site_aniso_U_13
_atom_site_aniso_U_23
O1 .0648(9) .0540(9) .0628(9) .0206(7) .0127(7) -.0020(7)
O2 .0718(9) .0512(8) .0440(7) .0127(7) .0056(6) -.0082(6)
N1 .0476(9) .0387(8) .0359(8) .0038(6) .0033(6) -.0003(6)
N2 .0419(8) .0337(7) .0411(8) -.0007(6) .0084(6) .0002(6)
N3 .0756(13) .0719(13) .0596(11) .0039(11) -.0127(10) .0021(10)
C1 .0490(10) .0387(9) .0442(10) .0025(8) .0097(8) .0010(8)
C2 .0407(9) .0366(9) .0426(9) -.0004(7) .0039(7) .0038(7)
C3 .0875(19) .0529(14) .0448(12) .0121(13) -.0012(11) -.0029(10)
C4 .0446(10) .0437(10) .0509(11) .0013(8) .0026(8) -.0003(8)
C5 .0388(9) .0311(8) .0380(8) -.0011(7) .0062(7) .0004(7)
C6 .0487(10) .0389(9) .0332(9) -.0006(8) .0045(7) -.0031(8)
C7 .0454(10) .0426(10) .0320(9) -.0001(8) -.0005(7) -.0004(7)
C8 .0378(8) .0347(8) .0349(8) -.0027(7) .0031(6) -.0009(7)
C9 .0586(12) .0455(10) .0351(9) .0092(9) .0044(8) -.0039(8)
C10 .0617(12) .0503(11) .0313(9) .0095(9) .0004(8) .0005(8)
C11 .0416(9) .0364(9) .0406(9) -.0033(7) .0051(7) -.0030(7)
C12 .0567(12) .0539(12) .0483(11) .0151(11) -.0023(9) .0028(10)

loop_
_atom_type_symbol
_atom_type_description
_atom_type_scat_dispersion_real
_atom_type_scat_dispersion_imag
_atom_type_scat_source
O O .0106 .0060 'International Tables Vol C Tables 4.2.6.8 and 6.1.1.4'
N N .0061 .0033 'International Tables Vol C Tables 4.2.6.8 and 6.1.1.4'
C C .0033 .0016 'International Tables Vol C Tables 4.2.6.8 and 6.1.1.4'
H H .0000 .0000 'International Tables Vol C Tables 4.2.6.8 and 6.1.1.4'

loop_
_geom_angle_atom_site_label_1
_geom_angle_atom_site_label_2
_geom_angle_atom_site_label_3
_geom_angle
N2 N1 C5 119.50(15)
N2 N1 H1 123.4(12)
C5 N1 H1 117.1(12)
C2 N2 N1 120.74(15)
O1 C1 C2 118.97(17)
O1 C1 C3 122.81(19)
C2 C1 C3 118.22(18)
N2 C2 C4 123.70(17)
N2 C2 C1 119.33(16)
C4 C2 C1 116.97(16)
C1 C3 H31 113.1(18)
C1 C3 H32 109(2)
H31 C3 H32 109(3)
C1 C3 H33 107.6(19)
H31 C3 H33 108(3)
H32 C3 H33 110(3)
N3 C4 C2 179.2(2)
C6 C5 C10 120.51(16)
C6 C5 N1 121.79(15)
C10 C5 N1 117.70(16)
C7 C6 C5 118.72(16)
C7 C6 H6 121.5(13)
C5 C6 H6 119.5(13)
C6 C7 C8 122.06(17)
C6 C7 H7 116.3(11)
C8 C7 H7 121.5(11)
C7 C8 C9 117.73(16)
C7 C8 C11 122.90(16)
C9 C8 C11 119.37(15)
C10 C9 C8 121.54(17)
C10 C9 H9 117.8(12)
C8 C9 H9 120.7(12)
C9 C10 C5 119.46(17)
C9 C10 H10 120.5(13)
C5 C10 H10 120.0(13)
O2 C11 C8 120.63(16)
O2 C11 C12 119.43(17)
C8 C11 C12 119.93(16)
C11 C12 H121 106.5(17)
C11 C12 H122 108(2)
H121 C12 H122 114(3)
C11 C12 H123 109.8(18)
H121 C12 H123 110(2)
H122 C12 H123 108(3)

loop_
_geom_bond_atom_site_label_1
_geom_bond_atom_site_label_2
_geom_bond_distance
O1 C1 1.218(2)
O2 C11 1.218(2)
N1 N2 1.316(2)
N1 C5 1.406(2)
N1 H1 .92(2)
N2 C2 1.294(2)
N3 C4 1.126(3)
C1 C2 1.472(3)
C1 C3 1.479(3)
C2 C4 1.449(3)
C3 H31 .91(3)
C3 H32 .86(3)
C3 H33 .96(3)
C5 C6 1.388(2)
C5 C10 1.389(2)
C6 C7 1.382(3)
C6 H6 .92(2)
C7 C8 1.389(2)
C7 H7 .918(19)
C8 C9 1.392(2)
C8 C11 1.488(2)
C9 C10 1.376(3)
C9 H9 .97(2)
C10 H10 .98(2)
C11 C12 1.493(3)
C12 H121 .97(3)
C12 H122 .97(4)
C12 H123 .98(3)
